data_2221272
loop_
_publ_author_name
'Dutkiewicz, Grzegorz'
'Borowiak, Teresa'
'Spycha\/la, Jaros\/law'

_publ_section_title
;
 4,4'-(1,2,4,5-Tetrazine-3,6-diyl)dibenzonitrile
;
_journal_coeditor_code BI2354
_journal_issue 4
_journal_name_full 'Acta Crystallographica Section E'
_journal_page_first o824
_journal_paper_doi 10.1107/S1600536809008599
_journal_volume 65
_journal_year 2009
_chemical_formula_iupac 'C16 H8 N6'
_chemical_formula_moiety 'C16 H8 N6'
_chemical_formula_sum 'C16 H8 N6'
_chemical_formula_weight 284.28
_chemical_name_systematic
;
4,4'-(1,2,4,5-Tetrazine-3,6-diyl)dibenzonitrile
;
_space_group_IT_number 14
_symmetry_cell_setting monoclinic
_symmetry_space_group_name_Hall '-P 2ybc'
_symmetry_space_group_name_H-M 'P 1 21/c 1'
_atom_sites_solution_hydrogens difmap
_atom_sites_solution_primary direct
_atom_sites_solution_secondary difmap
_audit_creation_method SHELXL-97
_cell_angle_alpha 90.00
_cell_angle_beta 94.363(8)
_cell_angle_gamma 90.00
_cell_formula_units_Z 2
_cell_length_a 4.8447(5)
_cell_length_b 12.1054(12)
_cell_length_c 11.6927(11)
_cell_measurement_reflns_used 2059
_cell_measurement_temperature 291(2)
_cell_measurement_theta_max 29.58
_cell_measurement_theta_min 2.42
_cell_volume 683.75(12)
_computing_cell_refinement
;
CrysAlis RED (Oxford Diffraction, 2007)
;
_computing_data_collection
;
CrysAlis CCD (Oxford Diffraction, 2007)
;
_computing_data_reduction
;
CrysAlis RED (Oxford Diffraction, 2007)
;
_computing_molecular_graphics
;
Stereochemical Workstation Operation Manual (Siemens, 1989) and
Mercury (Macrae <i>et al.</i>, 2006)
;
_computing_publication_material 'SHELXL97 (Sheldrick, 2008)'
_computing_structure_refinement 'SHELXL97 (Sheldrick, 2008)'
_computing_structure_solution 'SHELXS97 (Sheldrick, 2008)'
_diffrn_ambient_temperature 291(2)
_diffrn_detector_area_resol_mean 8.1929
_diffrn_measured_fraction_theta_full 0.999
_diffrn_measured_fraction_theta_max 0.914
_diffrn_measurement_device_type 'Kuma KM-4-CCD'
_diffrn_measurement_method \w
_diffrn_radiation_monochromator graphite
_diffrn_radiation_source 'fine-focus sealed tube'
_diffrn_radiation_type MoK\a
_diffrn_radiation_wavelength 0.71073
_diffrn_reflns_av_R_equivalents 0.0171
_diffrn_reflns_av_sigmaI/netI 0.0247
_diffrn_reflns_limit_h_max 6
_diffrn_reflns_limit_h_min -6
_diffrn_reflns_limit_k_max 15
_diffrn_reflns_limit_k_min -16
_diffrn_reflns_limit_l_max 14
_diffrn_reflns_limit_l_min -15
_diffrn_reflns_number 5912
_diffrn_reflns_theta_full 25.00
_diffrn_reflns_theta_max 29.66
_diffrn_reflns_theta_min 3.37
_diffrn_standards_number 0
_exptl_absorpt_coefficient_mu 0.090
_exptl_absorpt_correction_T_max 0.991
_exptl_absorpt_correction_T_min 0.925
_exptl_absorpt_correction_type multi-scan
_exptl_absorpt_process_details '(CrysAlis RED; Oxford Diffraction, 2007)'
_exptl_crystal_colour orange
_exptl_crystal_density_diffrn 1.381
_exptl_crystal_density_method 'not measured'
_exptl_crystal_description block
_exptl_crystal_F_000 292
_exptl_crystal_size_max 0.45
_exptl_crystal_size_mid 0.2
_exptl_crystal_size_min 0.1
_refine_diff_density_max 0.155
_refine_diff_density_min -0.131
_refine_ls_extinction_method none
_refine_ls_goodness_of_fit_ref 1.057
_refine_ls_hydrogen_treatment refall
_refine_ls_matrix_type full
_refine_ls_number_parameters 116
_refine_ls_number_reflns 1768
_refine_ls_number_restraints 0
_refine_ls_restrained_S_all 1.057
_refine_ls_R_factor_all 0.0748
_refine_ls_R_factor_gt 0.0436
_refine_ls_shift/su_max 0.000
_refine_ls_shift/su_mean 0.000
_refine_ls_structure_factor_coef Fsqd
_refine_ls_weighting_details 'calc w=1/[\s^2^(Fo^2^)+(0.0683P)^2^+0.0311P] where P=(Fo^2^+2Fc^2^)/3'
_refine_ls_weighting_scheme calc
_refine_ls_wR_factor_gt 0.1151
_refine_ls_wR_factor_ref 0.1352
_reflns_number_gt 1094
_reflns_number_total 1768
_reflns_threshold_expression I>2\s(I)
_cod_data_source_file bi2354.cif
_cod_data_source_block I
_cod_original_sg_symbol_H-M 'P 21/c'
_cod_database_code 2221272
_cod_database_fobs_code 2221272

loop_
_symmetry_equiv_pos_as_xyz
'x, y, z'
'-x, y+1/2, -z+1/2'
'-x, -y, -z'
'x, -y-1/2, z-1/2'

loop_
_atom_site_type_symbol
_atom_site_label
_atom_site_fract_x
_atom_site_fract_y
_atom_site_fract_z
_atom_site_U_iso_or_equiv
_atom_site_adp_type
_atom_site_calc_flag
_atom_site_refinement_flags
_atom_site_occupancy
_atom_site_disorder_assembly
_atom_site_disorder_group
N N1 -0.2003(2) 0.01444(9) -0.08623(10) 0.0532(4) Uani d . 1 . .
N N2 -0.0256(2) 0.09630(9) -0.05942(10) 0.0528(4) Uani d . 1 . .
C C3 0.1693(2) 0.07922(10) 0.02639(10) 0.0418(3) Uani d . 1 . .
C C4 0.3614(2) 0.17078(10) 0.05676(11) 0.0434(3) Uani d . 1 . .
C C5 0.3849(3) 0.25828(12) -0.01845(13) 0.0546(4) Uani d . 1 . .
C C6 0.5664(3) 0.34327(13) 0.00878(14) 0.0596(4) Uani d . 1 . .
C C7 0.7235(3) 0.34205(12) 0.11308(13) 0.0542(4) Uani d . 1 . .
C C8 0.7010(3) 0.25569(14) 0.18883(14) 0.0626(5) Uani d . 1 . .
C C9 0.5218(3) 0.16937(13) 0.16039(13) 0.0564(4) Uani d . 1 . .
C C10 0.9104(3) 0.43269(15) 0.14189(14) 0.0682(5) Uani d . 1 . .
N N10 1.0547(4) 0.50498(14) 0.16340(14) 0.0986(6) Uani d . 1 . .
H H6 0.588(3) 0.4047(13) -0.0455(16) 0.080(5) Uiso d . 1 . .
H H5 0.271(3) 0.2606(13) -0.0895(14) 0.065(4) Uiso d . 1 . .
H H8 0.811(3) 0.2535(13) 0.2601(15) 0.078(5) Uiso d . 1 . .
H H9 0.509(3) 0.1054(14) 0.2128(14) 0.076(5) Uiso d . 1 . .

loop_
_atom_site_aniso_label
_atom_site_aniso_U_11
_atom_site_aniso_U_22
_atom_site_aniso_U_33
_atom_site_aniso_U_12
_atom_site_aniso_U_13
_atom_site_aniso_U_23
N1 0.0548(7) 0.0474(7) 0.0549(7) -0.0081(5) -0.0131(5) 0.0051(5)
N2 0.0546(7) 0.0469(7) 0.0542(7) -0.0070(5) -0.0128(5) 0.0056(5)
C3 0.0429(7) 0.0433(7) 0.0388(7) -0.0019(6) 0.0003(5) -0.0008(5)
C4 0.0423(7) 0.0441(7) 0.0433(7) -0.0026(6) -0.0005(5) -0.0012(6)
C5 0.0578(8) 0.0545(9) 0.0496(8) -0.0100(7) -0.0075(6) 0.0061(7)
C6 0.0670(10) 0.0537(9) 0.0572(9) -0.0152(8) -0.0005(7) 0.0056(7)
C7 0.0534(8) 0.0538(9) 0.0553(9) -0.0146(7) 0.0033(6) -0.0068(7)
C8 0.0640(9) 0.0719(10) 0.0494(8) -0.0190(8) -0.0114(7) 0.0007(8)
C9 0.0620(9) 0.0566(9) 0.0487(8) -0.0149(7) -0.0086(7) 0.0060(7)
C10 0.0749(10) 0.0741(11) 0.0554(9) -0.0259(9) 0.0034(8) -0.0063(8)
N10 0.1182(13) 0.1029(13) 0.0742(11) -0.0672(11) 0.0037(9) -0.0105(9)

loop_
_atom_type_symbol
_atom_type_description
_atom_type_scat_dispersion_real
_atom_type_scat_dispersion_imag
_atom_type_scat_source
C C 0.0033 0.0016 'International Tables Vol C Tables 4.2.6.8 and 6.1.1.4'
H H 0.0000 0.0000 'International Tables Vol C Tables 4.2.6.8 and 6.1.1.4'
N N 0.0061 0.0033 'International Tables Vol C Tables 4.2.6.8 and 6.1.1.4'

loop_
_geom_angle_atom_site_label_1
_geom_angle_atom_site_label_2
_geom_angle_atom_site_label_3
_geom_angle_site_symmetry_1
_geom_angle_site_symmetry_3
_geom_angle
_geom_angle_publ_flag
N2 N1 C3 . 3 117.81(11) ?
N1 N2 C3 . . 117.55(11) ?
N1 C3 N2 3 . 124.64(11) ?
N1 C3 C4 3 . 117.94(11) ?
N2 C3 C4 . . 117.42(11) ?
C5 C4 C9 . . 119.68(12) ?
C5 C4 C3 . . 120.17(12) ?
C9 C4 C3 . . 120.15(12) ?
C6 C5 C4 . . 120.43(13) ?
C6 C5 H5 . . 119.6(9) ?
C4 C5 H5 . . 120.0(9) ?
C5 C6 C7 . . 119.60(14) ?
C5 C6 H6 . . 120.8(10) ?
C7 C6 H6 . . 119.6(10) ?
C8 C7 C6 . . 120.49(13) ?
C8 C7 C10 . . 120.27(13) ?
C6 C7 C10 . . 119.25(14) ?
C7 C8 C9 . . 119.80(14) ?
C7 C8 H8 . . 121.0(10) ?
C9 C8 H8 . . 119.1(10) ?
C8 C9 C4 . . 119.99(14) ?
C8 C9 H9 . . 120.7(10) ?
C4 C9 H9 . . 119.4(10) ?
N10 C10 C7 . . 178.9(2) ?

loop_
_geom_bond_atom_site_label_1
_geom_bond_atom_site_label_2
_geom_bond_site_symmetry_2
_geom_bond_distance
_geom_bond_publ_flag
N1 N2 . 1.3254(14) ?
N1 C3 3 1.3347(17) ?
N2 C3 . 1.3403(17) ?
C3 N1 3 1.3347(17) ?
C3 C4 . 1.4735(17) ?
C4 C5 . 1.3869(19) ?
C4 C9 . 1.3888(18) ?
C5 C6 . 1.375(2) ?
C5 H5 . 0.962(16) ?
C6 C7 . 1.388(2) ?
C6 H6 . 0.989(17) ?
C7 C8 . 1.380(2) ?
C7 C10 . 1.446(2) ?
C8 C9 . 1.383(2) ?
C8 H8 . 0.955(17) ?
C9 H9 . 0.993(17) ?
C10 N10 . 1.1360(18) ?

loop_
_geom_hbond_atom_site_label_D
_geom_hbond_atom_site_label_H
_geom_hbond_atom_site_label_A
_geom_hbond_site_symmetry_A
_geom_hbond_distance_DH
_geom_hbond_distance_HA
_geom_hbond_distance_DA
_geom_hbond_angle_DHA
C6 H6 N10 3_765 0.989(17) 2.539(17) 3.370(2) 141.6(13)
C8 H8 N2 4_666 0.956(17) 2.850(17) 3.6106(19) 137.2(12)
C9 H9 N10 2_745 0.993(17) 2.754(17) 3.431(2) 125.8(12)

loop_
_geom_torsion_atom_site_label_1
_geom_torsion_atom_site_label_2
_geom_torsion_atom_site_label_3
_geom_torsion_atom_site_label_4
_geom_torsion_site_symmetry_1
_geom_torsion_site_symmetry_2
_geom_torsion_site_symmetry_3
_geom_torsion_site_symmetry_4
_geom_torsion
_geom_torsion_publ_flag
C3 N1 N2 C3 3 . . . -0.3(2) ?
N1 N2 C3 N1 . . . 3 0.3(2) ?
N1 N2 C3 C4 . . . . -179.39(11) ?
N1 C3 C4 C5 3 . . . 164.01(13) ?
N2 C3 C4 C5 . . . . -16.25(19) ?
N1 C3 C4 C9 3 . . . -15.40(19) ?
N2 C3 C4 C9 . . . . 164.34(13) ?
C9 C4 C5 C6 . . . . 0.2(2) ?
C3 C4 C5 C6 . . . . -179.18(13) ?
C4 C5 C6 C7 . . . . -1.0(2) ?
C5 C6 C7 C8 . . . . 0.7(2) ?
C5 C6 C7 C10 . . . . -178.94(15) ?
C6 C7 C8 C9 . . . . 0.4(3) ?
C10 C7 C8 C9 . . . . -179.95(15) ?
C7 C8 C9 C4 . . . . -1.2(3) ?
C5 C4 C9 C8 . . . . 0.9(2) ?
C3 C4 C9 C8 . . . . -179.71(14) ?
